data_4309102
loop_
_publ_author_name
'Yu-Bin Dong'
'Hai-Ying Wang'
'Jian-Ping Ma'
'Da-Zhong Shen'
'Ru-Qi Huang'

_publ_section_title
;
Synthesis and Characterization of New Coordination Polymers Generated from
Bent Bis(Cyanophenyl)oxadiazole Ligands and Ag(I) Salts
;
_journal_name_full 'Inorganic Chemistry'
_journal_page_first 4679
_journal_page_last 4692
_journal_paper_doi 10.1021/ic050218s
_journal_volume 44
_journal_year 2005
_chemical_formula_sum 'C16 H12 Ag2 N4 O9 P2'
_chemical_formula_weight 681.98
_chemical_name_systematic
; 
 ? 
;
_space_group_IT_number 2
_symmetry_cell_setting triclinic
_symmetry_space_group_name_Hall '-P 1'
_symmetry_space_group_name_H-M 'P -1'
_atom_sites_solution_hydrogens geom
_atom_sites_solution_primary direct
_atom_sites_solution_secondary difmap
_audit_creation_method SHELXL-97
_cell_angle_alpha 106.191(4)
_cell_angle_beta 97.322(4)
_cell_angle_gamma 107.392(4)
_cell_formula_units_Z 2
_cell_length_a 7.956(2)
_cell_length_b 9.938(3)
_cell_length_c 14.242(4)
_cell_measurement_reflns_used 1242
_cell_measurement_temperature 293(2)
_cell_measurement_theta_max 22.251
_cell_measurement_theta_min 2.281
_cell_volume 1004.3(5)
_computing_cell_refinement 'Bruker SMART'
_computing_data_collection 'Bruker SMART'
_computing_data_reduction 'Bruker SAINT'
_computing_molecular_graphics 'Bruker SHELXTL'
_computing_publication_material 'Bruker SHELXTL'
_computing_structure_refinement 'SHELXL-97 (Sheldrick, 1997)'
_computing_structure_solution 'SHELXS-97 (Sheldrick, 1990)'
_diffrn_ambient_temperature 293(2)
_diffrn_measured_fraction_theta_full 0.982
_diffrn_measured_fraction_theta_max 0.982
_diffrn_measurement_device_type 'CCD area detector'
_diffrn_measurement_method 'phi and omega scans'
_diffrn_radiation_monochromator graphite
_diffrn_radiation_source 'fine-focus sealed tube'
_diffrn_radiation_type MoK\a
_diffrn_radiation_wavelength 0.71073
_diffrn_reflns_av_R_equivalents 0.0255
_diffrn_reflns_av_sigmaI/netI 0.0582
_diffrn_reflns_limit_h_max 9
_diffrn_reflns_limit_h_min -9
_diffrn_reflns_limit_k_max 6
_diffrn_reflns_limit_k_min -11
_diffrn_reflns_limit_l_max 16
_diffrn_reflns_limit_l_min -16
_diffrn_reflns_number 5228
_diffrn_reflns_theta_full 25.00
_diffrn_reflns_theta_max 25.00
_diffrn_reflns_theta_min 2.28
_exptl_absorpt_coefficient_mu 2.171
_exptl_absorpt_correction_T_max 0.9182
_exptl_absorpt_correction_T_min 0.6706
_exptl_absorpt_correction_type mu;ti-scan
_exptl_absorpt_process_details sadabs
_exptl_crystal_colour colourless
_exptl_crystal_density_diffrn 2.255
_exptl_crystal_density_method 'not measured'
_exptl_crystal_description plane
_exptl_crystal_F_000 664
_exptl_crystal_size_max 0.20
_exptl_crystal_size_mid 0.15
_exptl_crystal_size_min 0.04
_refine_diff_density_max 3.273
_refine_diff_density_min -2.670
_refine_diff_density_rms 0.154
_refine_ls_extinction_method none
_refine_ls_goodness_of_fit_ref 1.040
_refine_ls_hydrogen_treatment mixed
_refine_ls_matrix_type full
_refine_ls_number_parameters 298
_refine_ls_number_reflns 3482
_refine_ls_number_restraints 0
_refine_ls_restrained_S_all 1.040
_refine_ls_R_factor_all 0.0995
_refine_ls_R_factor_gt 0.0775
_refine_ls_shift/su_max 0.000
_refine_ls_shift/su_mean 0.000
_refine_ls_structure_factor_coef Fsqd
_refine_ls_weighting_details 'calc w=1/[\s^2^(Fo^2^)+(0.0466P)^2^+14.7279P] where P=(Fo^2^+2Fc^2^)/3'
_refine_ls_weighting_scheme calc
_refine_ls_wR_factor_gt 0.1648
_refine_ls_wR_factor_ref 0.1796
_reflns_number_gt 2640
_reflns_number_total 3482
_reflns_threshold_expression >2sigma(I)
_cod_data_source_file ic050218ssi20050210_123644_7.cif
_cod_data_source_block -7-41119b1m
_cod_depositor_comments
;
The following automatic conversions were performed:
'_symmetry_cell_setting' value 'Triclinic' changed to 'triclinic'
according to '/home/saulius/struct/CIF-dictionaries/cif_core.dic'
dictionary named 'cif_core.dic' version 2.4.1 from 2010-06-29.

Automatic conversion script
Id: cif_fix_enum 1527 2010-12-29 10:47:43Z saulius 
;
_cod_database_code 4309102

loop_
_symmetry_equiv_pos_as_xyz
'x, y, z'
'-x, -y, -z'

loop_
_atom_site_label
_atom_site_type_symbol
_atom_site_fract_x
_atom_site_fract_y
_atom_site_fract_z
_atom_site_U_iso_or_equiv
_atom_site_adp_type
_atom_site_occupancy
_atom_site_symmetry_multiplicity
_atom_site_calc_flag
_atom_site_refinement_flags
_atom_site_disorder_assembly
_atom_site_disorder_group
Ag1 Ag 0.81995(13) 0.57962(10) 0.53756(8) 0.0585(3) Uani 1 1 d . . .
Ag2 Ag 0.5633(2) 0.90780(10) 0.90107(9) 0.1035(6) Uani 1 1 d . . .
N1 N 0.6328(11) 1.1562(8) 0.9296(6) 0.0320(18) Uani 1 1 d . . .
N2 N 0.5908(10) 1.2328(8) 1.0168(6) 0.0311(17) Uani 1 1 d . . .
N3 N 0.4040(15) 1.5361(11) 1.3957(7) 0.058(3) Uani 1 1 d . . .
N4 N 0.8175(14) 0.8130(11) 0.5519(8) 0.054(2) Uani 1 1 d . . .
C1 C 0.8265(14) 0.9295(12) 0.5981(8) 0.042(2) Uani 1 1 d . . .
C2 C 0.8401(13) 1.0777(10) 0.6596(7) 0.034(2) Uani 1 1 d . . .
C3 C 0.7759(12) 1.0939(10) 0.7459(7) 0.031(2) Uani 1 1 d . . .
H3 H 0.7209 1.0112 0.7640 0.037 Uiso 1 1 calc R . .
C4 C 0.7957(12) 1.2380(10) 0.8056(7) 0.030(2) Uani 1 1 d . . .
C5 C 0.8738(13) 1.3587(11) 0.7779(7) 0.036(2) Uani 1 1 d . . .
H5 H 0.8850 1.4539 0.8181 0.043 Uiso 1 1 calc R . .
C6 C 0.9362(14) 1.3412(11) 0.6910(8) 0.041(2) Uani 1 1 d . . .
H6 H 0.9896 1.4244 0.6730 0.049 Uiso 1 1 calc R . .
C7 C 0.9197(14) 1.1994(12) 0.6300(8) 0.042(2) Uani 1 1 d . . .
H7 H 0.9608 1.1863 0.5710 0.050 Uiso 1 1 calc R . .
C8 C 0.7229(12) 1.2558(9) 0.8952(7) 0.028(2) Uani 1 1 d . . .
C9 C 0.6617(12) 1.3743(10) 1.0293(7) 0.031(2) Uani 1 1 d . . .
C10 C 0.6567(12) 1.5010(10) 1.1080(7) 0.031(2) Uani 1 1 d . . .
C11 C 0.5747(13) 1.4765(10) 1.1852(7) 0.034(2) Uani 1 1 d . . .
H11 H 0.5260 1.3799 1.1867 0.041 Uiso 1 1 calc R . .
C12 C 0.5657(13) 1.5959(11) 1.2596(7) 0.034(2) Uani 1 1 d . . .
C13 C 0.6361(14) 1.7413(10) 1.2580(7) 0.037(2) Uani 1 1 d . . .
H13 H 0.6296 1.8216 1.3081 0.045 Uiso 1 1 calc R . .
C14 C 0.7157(13) 1.7635(10) 1.1800(7) 0.037(2) Uani 1 1 d . . .
H14 H 0.7631 1.8600 1.1779 0.044 Uiso 1 1 calc R . .
C15 C 0.7262(12) 1.6451(10) 1.1051(7) 0.032(2) Uani 1 1 d . . .
H15 H 0.7796 1.6620 1.0531 0.039 Uiso 1 1 calc R . .
C16 C 0.4756(14) 1.5642(11) 1.3372(8) 0.042(2) Uani 1 1 d . . .
O1 O 0.7453(9) 1.3959(6) 0.9550(5) 0.0330(15) Uani 1 1 d . . .
O2 O 0.8184(17) 0.8473(18) 0.8534(12) 0.133(5) Uani 1 1 d . . .
O3 O 1.1466(14) 0.9340(10) 0.9001(8) 0.086(3) Uani 1 1 d . . .
H3A H 1.1517 0.9981 0.9522 0.129 Uiso 1 1 calc R . .
O4 O 0.9733(13) 0.7208(10) 0.9374(7) 0.073(3) Uani 1 1 d . . .
O5 O 0.9836(16) 0.7087(11) 0.7732(7) 0.095(4) Uani 1 1 d . . .
H5A H 0.9921 0.7529 0.7323 0.142 Uiso 1 1 calc R . .
O6 O 0.5768(14) 0.2145(11) 0.2799(7) 0.081(3) Uani 1 1 d . . .
O7 O 0.7827(11) 0.1054(8) 0.3385(7) 0.069(3) Uani 1 1 d . . .
H7A H 0.8342 0.1117 0.2928 0.103 Uiso 1 1 calc R . .
O8 O 0.6009(12) 0.1675(10) 0.4367(6) 0.071(3) Uani 1 1 d . . .
H8 H 0.5364 0.2158 0.4549 0.107 Uiso 1 1 calc R . .
O9 O 0.8506(10) 0.3689(8) 0.4226(6) 0.059(2) Uani 1 1 d . . .
P1 P 0.9707(5) 0.8097(4) 0.8712(3) 0.0648(9) Uani 1 1 d . . .
P2 P 0.7034(4) 0.2285(3) 0.3643(2) 0.0430(7) Uani 1 1 d . . .

loop_
_atom_site_aniso_label
_atom_site_aniso_U_11
_atom_site_aniso_U_22
_atom_site_aniso_U_33
_atom_site_aniso_U_23
_atom_site_aniso_U_13
_atom_site_aniso_U_12
Ag1 0.0606(6) 0.0426(5) 0.0766(7) 0.0173(5) 0.0344(5) 0.0188(4)
Ag2 0.2073(16) 0.0295(5) 0.0818(8) 0.0205(5) 0.0991(10) 0.0242(7)
N1 0.044(5) 0.024(4) 0.031(4) 0.011(3) 0.015(4) 0.013(3)
N2 0.041(5) 0.027(4) 0.029(4) 0.012(3) 0.016(4) 0.011(3)
N3 0.079(7) 0.057(6) 0.043(6) 0.017(5) 0.031(5) 0.021(5)
N4 0.063(6) 0.047(6) 0.059(6) 0.016(5) 0.029(5) 0.024(5)
C1 0.044(6) 0.043(6) 0.047(6) 0.016(5) 0.021(5) 0.019(5)
C2 0.032(5) 0.031(5) 0.034(5) 0.004(4) 0.010(4) 0.010(4)
C3 0.034(5) 0.028(5) 0.036(5) 0.015(4) 0.016(4) 0.010(4)
C4 0.028(5) 0.031(5) 0.029(5) 0.007(4) 0.011(4) 0.007(4)
C5 0.042(6) 0.029(5) 0.042(6) 0.014(4) 0.017(5) 0.015(4)
C6 0.048(6) 0.033(5) 0.049(6) 0.022(5) 0.019(5) 0.016(5)
C7 0.050(6) 0.053(6) 0.035(6) 0.023(5) 0.023(5) 0.022(5)
C8 0.031(5) 0.022(4) 0.026(5) 0.002(4) 0.006(4) 0.007(4)
C9 0.029(5) 0.035(5) 0.031(5) 0.014(4) 0.007(4) 0.011(4)
C10 0.036(5) 0.025(5) 0.026(5) 0.006(4) 0.008(4) 0.006(4)
C11 0.037(5) 0.025(5) 0.041(6) 0.010(4) 0.014(4) 0.009(4)
C12 0.037(5) 0.035(5) 0.034(5) 0.013(4) 0.014(4) 0.016(4)
C13 0.048(6) 0.026(5) 0.033(5) 0.002(4) 0.008(5) 0.012(4)
C14 0.044(6) 0.020(5) 0.041(6) 0.005(4) 0.009(5) 0.009(4)
C15 0.036(5) 0.030(5) 0.028(5) 0.012(4) 0.006(4) 0.006(4)
C16 0.046(6) 0.040(6) 0.036(6) 0.005(5) 0.016(5) 0.016(5)
O1 0.042(4) 0.023(3) 0.034(4) 0.009(3) 0.018(3) 0.009(3)
O2 0.096(9) 0.179(14) 0.169(14) 0.067(11) 0.030(9) 0.101(10)
O3 0.096(8) 0.054(6) 0.081(7) 0.025(5) 0.016(6) -0.010(5)
O4 0.076(6) 0.074(6) 0.071(6) 0.045(5) 0.013(5) 0.011(5)
O5 0.144(10) 0.070(7) 0.063(6) 0.016(5) 0.049(7) 0.023(7)
O6 0.092(7) 0.070(6) 0.061(6) 0.020(5) -0.011(5) 0.012(5)
O7 0.061(5) 0.033(4) 0.099(7) 0.004(4) 0.006(5) 0.020(4)
O8 0.063(6) 0.081(6) 0.055(5) 0.031(5) 0.017(4) -0.004(5)
O9 0.050(5) 0.039(4) 0.069(6) -0.003(4) 0.015(4) 0.007(4)
P1 0.071(2) 0.068(2) 0.065(2) 0.0265(18) 0.0190(18) 0.0315(19)
P2 0.0439(16) 0.0357(15) 0.0406(16) 0.0065(12) 0.0073(13) 0.0085(12)

loop_
_atom_type_symbol
_atom_type_description
_atom_type_scat_dispersion_real
_atom_type_scat_dispersion_imag
_atom_type_scat_source
C C 0.0033 0.0016 'International Tables Vol C Tables 4.2.6.8 and 6.1.1.4'
H H 0.0000 0.0000 'International Tables Vol C Tables 4.2.6.8 and 6.1.1.4'
N N 0.0061 0.0033 'International Tables Vol C Tables 4.2.6.8 and 6.1.1.4'
O O 0.0106 0.0060 'International Tables Vol C Tables 4.2.6.8 and 6.1.1.4'
Ag Ag -0.8971 1.1015 'International Tables Vol C Tables 4.2.6.8 and 6.1.1.4'
P P 0.1023 0.0942 'International Tables Vol C Tables 4.2.6.8 and 6.1.1.4'

loop_
_geom_angle_atom_site_label_1
_geom_angle_atom_site_label_2
_geom_angle_atom_site_label_3
_geom_angle
_geom_angle_site_symmetry_1
_geom_angle_site_symmetry_3
_geom_angle_publ_flag
N4 Ag1 N3 109.2(4) . 2_677 ?
N4 Ag1 O9 141.2(3) . . ?
N3 Ag1 O9 100.5(3) 2_677 . ?
N4 Ag1 O9 100.5(3) . 2_766 ?
N3 Ag1 O9 130.8(3) 2_677 2_766 ?
O9 Ag1 O9 76.8(3) . 2_766 ?
N2 Ag2 N1 128.5(3) 2_677 . ?
N2 Ag2 O2 115.0(4) 2_677 . ?
N1 Ag2 O2 106.6(4) . . ?
N2 Ag2 O6 107.9(3) 2_677 2_666 ?
N1 Ag2 O6 105.5(3) . 2_666 ?
O2 Ag2 O6 83.6(4) . 2_666 ?
N2 Ag2 Ag2 64.01(19) 2_677 2_677 ?
N1 Ag2 Ag2 64.60(19) . 2_677 ?
O2 Ag2 Ag2 141.8(4) . 2_677 ?
O6 Ag2 Ag2 134.4(3) 2_666 2_677 ?
C8 N1 N2 107.1(7) . . ?
C8 N1 Ag2 137.8(6) . . ?
N2 N1 Ag2 114.4(5) . . ?
C9 N2 N1 106.2(7) . . ?
C9 N2 Ag2 137.0(6) . 2_677 ?
N1 N2 Ag2 116.7(5) . 2_677 ?
C16 N3 Ag1 158.8(10) . 2_677 ?
C1 N4 Ag1 151.9(10) . . ?
N4 C1 C2 178.4(13) . . ?
C3 C2 C7 122.0(9) . . ?
C3 C2 C1 119.2(9) . . ?
C7 C2 C1 118.8(9) . . ?
C2 C3 C4 118.2(8) . . ?
C2 C3 H3 120.9 . . ?
C4 C3 H3 120.9 . . ?
C5 C4 C3 120.7(9) . . ?
C5 C4 C8 120.7(8) . . ?
C3 C4 C8 118.5(8) . . ?
C4 C5 C6 120.7(9) . . ?
C4 C5 H5 119.6 . . ?
C6 C5 H5 119.6 . . ?
C5 C6 C7 120.2(9) . . ?
C5 C6 H6 119.9 . . ?
C7 C6 H6 119.9 . . ?
C6 C7 C2 118.3(9) . . ?
C6 C7 H7 120.9 . . ?
C2 C7 H7 120.9 . . ?
N1 C8 O1 110.8(8) . . ?
N1 C8 C4 130.2(8) . . ?
O1 C8 C4 118.9(8) . . ?
N2 C9 O1 111.3(8) . . ?
N2 C9 C10 128.5(8) . . ?
O1 C9 C10 120.2(8) . . ?
C15 C10 C11 119.8(8) . . ?
C15 C10 C9 120.9(8) . . ?
C11 C10 C9 119.2(8) . . ?
C12 C11 C10 119.9(9) . . ?
C12 C11 H11 120.1 . . ?
C10 C11 H11 120.1 . . ?
C11 C12 C13 120.9(9) . . ?
C11 C12 C16 117.7(9) . . ?
C13 C12 C16 121.4(9) . . ?
C14 C13 C12 118.5(9) . . ?
C14 C13 H13 120.8 . . ?
C12 C13 H13 120.8 . . ?
C15 C14 C13 121.3(9) . . ?
C15 C14 H14 119.3 . . ?
C13 C14 H14 119.3 . . ?
C14 C15 C10 119.6(9) . . ?
C14 C15 H15 120.2 . . ?
C10 C15 H15 120.2 . . ?
N3 C16 C12 178.3(12) . . ?
C9 O1 C8 104.5(7) . . ?
P1 O2 Ag2 152.9(10) . . ?
P1 O3 H3A 109.5 . . ?
P1 O5 H5A 109.5 . . ?
P2 O6 Ag2 148.6(7) . 2_666 ?
P2 O7 H7A 109.5 . . ?
P2 O8 H8 109.5 . . ?
P2 O9 Ag1 125.7(5) . . ?
P2 O9 Ag1 129.1(5) . 2_766 ?
Ag1 O9 Ag1 103.2(3) . 2_766 ?
O2 P1 O4 117.3(8) . . ?
O2 P1 O3 115.9(8) . . ?
O4 P1 O3 109.0(6) . . ?
O2 P1 O5 108.4(9) . . ?
O4 P1 O5 102.6(6) . . ?
O3 P1 O5 101.6(7) . . ?
O6 P2 O9 122.7(6) . . ?
O6 P2 O7 110.2(6) . . ?
O9 P2 O7 108.3(5) . . ?
O6 P2 O8 109.0(6) . . ?
O9 P2 O8 108.8(5) . . ?
O7 P2 O8 94.1(6) . . ?

loop_
_geom_bond_atom_site_label_1
_geom_bond_atom_site_label_2
_geom_bond_distance
_geom_bond_site_symmetry_2
_geom_bond_publ_flag
Ag1 N4 2.277(10) . ?
Ag1 N3 2.284(10) 2_677 ?
Ag1 O9 2.371(8) . ?
Ag1 O9 2.472(8) 2_766 ?
Ag2 N2 2.253(7) 2_677 ?
Ag2 N1 2.265(7) . ?
Ag2 O2 2.407(12) . ?
Ag2 O6 2.464(9) 2_666 ?
Ag2 Ag2 3.356(2) 2_677 ?
N1 C8 1.293(11) . ?
N1 N2 1.401(10) . ?
N2 C9 1.300(11) . ?
N2 Ag2 2.253(7) 2_677 ?
N3 C16 1.119(13) . ?
N3 Ag1 2.284(10) 2_677 ?
N4 C1 1.137(13) . ?
C1 C2 1.452(14) . ?
C2 C3 1.377(13) . ?
C2 C7 1.391(14) . ?
C3 C4 1.397(13) . ?
C3 H3 0.9300 . ?
C4 C5 1.364(13) . ?
C4 C8 1.456(12) . ?
C5 C6 1.378(14) . ?
C5 H5 0.9300 . ?
C6 C7 1.391(14) . ?
C6 H6 0.9300 . ?
C7 H7 0.9300 . ?
C8 O1 1.359(10) . ?
C9 O1 1.353(11) . ?
C9 C10 1.448(13) . ?
C10 C15 1.387(12) . ?
C10 C11 1.389(13) . ?
C11 C12 1.381(13) . ?
C11 H11 0.9300 . ?
C12 C13 1.392(13) . ?
C12 C16 1.447(14) . ?
C13 C14 1.384(14) . ?
C13 H13 0.9300 . ?
C14 C15 1.382(13) . ?
C14 H14 0.9300 . ?
C15 H15 0.9300 . ?
O2 P1 1.384(11) . ?
O3 P1 1.480(9) . ?
O3 H3A 0.8200 . ?
O4 P1 1.464(9) . ?
O5 P1 1.511(10) . ?
O5 H5A 0.8200 . ?
O6 P2 1.413(9) . ?
O6 Ag2 2.464(9) 2_666 ?
O7 P2 1.516(8) . ?
O7 H7A 0.8200 . ?
O8 P2 1.537(8) . ?
O8 H8 0.8200 . ?
O9 P2 1.462(8) . ?
O9 Ag1 2.472(8) 2_766 ?

loop_
_geom_hbond_atom_site_label_D
_geom_hbond_atom_site_label_H
_geom_hbond_atom_site_label_A
_geom_hbond_distance_DH
_geom_hbond_distance_HA
_geom_hbond_distance_DA
_geom_hbond_angle_DHA
_geom_hbond_site_symmetry_A
O5 H5A O7 0.82 2.44 3.122(14) 141.1 2_766
O7 H7A O5 0.82 2.43 3.122(14) 142.6 2_766
O8 H8 N3 0.82 2.64 3.248(14) 132.6 2_677

loop_
_geom_torsion_atom_site_label_1
_geom_torsion_atom_site_label_2
_geom_torsion_atom_site_label_3
_geom_torsion_atom_site_label_4
_geom_torsion
_geom_torsion_site_symmetry_1
_geom_torsion_site_symmetry_2
_geom_torsion_site_symmetry_3
_geom_torsion_site_symmetry_4
_geom_torsion_publ_flag
N2 Ag2 N1 C8 176.5(9) 2_677 . . . ?
O2 Ag2 N1 C8 33.2(11) . . . . ?
O6 Ag2 N1 C8 -54.6(10) 2_666 . . . ?
Ag2 Ag2 N1 C8 173.2(10) 2_677 . . . ?
N2 Ag2 N1 N2 7.8(9) 2_677 . . . ?
O2 Ag2 N1 N2 -135.5(7) . . . . ?
O6 Ag2 N1 N2 136.7(6) 2_666 . . . ?
Ag2 Ag2 N1 N2 4.5(5) 2_677 . . . ?
C8 N1 N2 C9 -0.9(10) . . . . ?
Ag2 N1 N2 C9 171.2(6) . . . . ?
C8 N1 N2 Ag2 -178.9(6) . . . 2_677 ?
Ag2 N1 N2 Ag2 -6.8(8) . . . 2_677 ?
N3 Ag1 N4 C1 58(2) 2_677 . . . ?
O9 Ag1 N4 C1 -163.9(17) . . . . ?
O9 Ag1 N4 C1 -82(2) 2_766 . . . ?
Ag1 N4 C1 C2 16(43) . . . . ?
N4 C1 C2 C3 -49(42) . . . . ?
N4 C1 C2 C7 130(42) . . . . ?
C7 C2 C3 C4 -1.2(15) . . . . ?
C1 C2 C3 C4 178.0(9) . . . . ?
C2 C3 C4 C5 1.1(14) . . . . ?
C2 C3 C4 C8 178.0(9) . . . . ?
C3 C4 C5 C6 -0.6(15) . . . . ?
C8 C4 C5 C6 -177.4(9) . . . . ?
C4 C5 C6 C7 0.2(16) . . . . ?
C5 C6 C7 C2 -0.4(16) . . . . ?
C3 C2 C7 C6 0.9(15) . . . . ?
C1 C2 C7 C6 -178.3(10) . . . . ?
N2 N1 C8 O1 0.5(10) . . . . ?
Ag2 N1 C8 O1 -168.7(7) . . . . ?
N2 N1 C8 C4 -178.3(9) . . . . ?
Ag2 N1 C8 C4 12.4(17) . . . . ?
C5 C4 C8 N1 174.1(10) . . . . ?
C3 C4 C8 N1 -2.8(15) . . . . ?
C5 C4 C8 O1 -4.6(14) . . . . ?
C3 C4 C8 O1 178.4(8) . . . . ?
N1 N2 C9 O1 1.0(10) . . . . ?
Ag2 N2 C9 O1 178.4(6) 2_677 . . . ?
N1 N2 C9 C10 179.7(9) . . . . ?
Ag2 N2 C9 C10 -3.0(16) 2_677 . . . ?
N2 C9 C10 C15 -174.2(9) . . . . ?
O1 C9 C10 C15 4.4(14) . . . . ?
N2 C9 C10 C11 3.3(15) . . . . ?
O1 C9 C10 C11 -178.1(8) . . . . ?
C15 C10 C11 C12 -1.2(15) . . . . ?
C9 C10 C11 C12 -178.7(9) . . . . ?
C10 C11 C12 C13 0.8(15) . . . . ?
C10 C11 C12 C16 178.7(9) . . . . ?
C11 C12 C13 C14 -0.2(15) . . . . ?
C16 C12 C13 C14 -178.0(9) . . . . ?
C12 C13 C14 C15 -0.1(15) . . . . ?
C13 C14 C15 C10 -0.3(15) . . . . ?
C11 C10 C15 C14 1.0(14) . . . . ?
C9 C10 C15 C14 178.5(9) . . . . ?
Ag1 N3 C16 C12 -34(45) 2_677 . . . ?
C11 C12 C16 N3 -17(43) . . . . ?
C13 C12 C16 N3 161(42) . . . . ?
N2 C9 O1 C8 -0.7(10) . . . . ?
C10 C9 O1 C8 -179.5(8) . . . . ?
N1 C8 O1 C9 0.1(10) . . . . ?
C4 C8 O1 C9 179.1(8) . . . . ?
N2 Ag2 O2 P1 -42(2) 2_677 . . . ?
N1 Ag2 O2 P1 107(2) . . . . ?
O6 Ag2 O2 P1 -149(2) 2_666 . . . ?
Ag2 Ag2 O2 P1 37(3) 2_677 . . . ?
N4 Ag1 O9 P2 -104.4(7) . . . . ?
N3 Ag1 O9 P2 35.5(7) 2_677 . . . ?
O9 Ag1 O9 P2 165.2(9) 2_766 . . . ?
N4 Ag1 O9 Ag1 90.4(6) . . . 2_766 ?
N3 Ag1 O9 Ag1 -129.7(4) 2_677 . . 2_766 ?
O9 Ag1 O9 Ag1 0.0 2_766 . . 2_766 ?
Ag2 O2 P1 O4 31(3) . . . . ?
Ag2 O2 P1 O3 -100(2) . . . . ?
Ag2 O2 P1 O5 147(2) . . . . ?
Ag2 O6 P2 O9 120.5(11) 2_666 . . . ?
Ag2 O6 P2 O7 -8.9(14) 2_666 . . . ?
Ag2 O6 P2 O8 -110.9(12) 2_666 . . . ?
Ag1 O9 P2 O6 74.8(9) . . . . ?
Ag1 O9 P2 O6 -124.0(8) 2_766 . . . ?
Ag1 O9 P2 O7 -155.1(6) . . . . ?
Ag1 O9 P2 O7 6.2(8) 2_766 . . . ?
Ag1 O9 P2 O8 -54.0(8) . . . . ?
Ag1 O9 P2 O8 107.3(7) 2_766 . . . ?
